data_2214309
loop_
_publ_author_name
'Sonar, Vijayakumar N.'
'M. Venkatraj'
'Parkin, Sean'
'Crooks, Peter A.'

_publ_section_title
;
 Benzyl 2,6-dihydroxy-3-nitrobenzoate
;
_journal_coeditor_code LH2412
_journal_issue 7
_journal_name_full 'Acta Crystallographica Section E'
_journal_page_first o3226
_journal_page_last o3226
_journal_paper_doi 10.1107/S1600536807028541
_journal_volume 63
_journal_year 2007
_chemical_formula_iupac 'C14 H11 N O6'
_chemical_formula_moiety 'C14 H11 N O6'
_chemical_formula_sum 'C14 H11 N O6'
_chemical_formula_weight 289.24
_chemical_name_systematic
;
Benzyl 2,6-dihydroxy-3-nitrobenzoate
;
_space_group_IT_number 14
_symmetry_cell_setting monoclinic
_symmetry_space_group_name_Hall '-P 2ybc'
_symmetry_space_group_name_H-M 'P 1 21/c 1'
_atom_sites_solution_hydrogens geom
_atom_sites_solution_primary direct
_atom_sites_solution_secondary difmap
_audit_creation_method SHELXL97
_cell_angle_alpha 90.00
_cell_angle_beta 97.5817(12)
_cell_angle_gamma 90.00
_cell_formula_units_Z 4
_cell_length_a 10.0050(3)
_cell_length_b 6.1633(2)
_cell_length_c 20.1048(6)
_cell_measurement_reflns_used 3037
_cell_measurement_temperature 90.0(2)
_cell_measurement_theta_max 27.48
_cell_measurement_theta_min 1.00
_cell_volume 1228.90(7)
_computing_cell_refinement 'SCALEPACK (Otwinowski & Minor, 1997)'
_computing_data_collection 'COLLECT (Nonius, 1999)'
_computing_data_reduction 'DENZO-SMN (Otwinowski & Minor, 1997)'
_computing_molecular_graphics 'XP in SHELXTL (Sheldrick, 1995)'
_computing_publication_material 'SHELXL97 and local procedures'
_computing_structure_refinement 'SHELXL97 (Sheldrick, 1997)'
_computing_structure_solution 'SHELXS97 (Sheldrick, 1997)'
_diffrn_ambient_temperature 90.0(2)
_diffrn_detector_area_resol_mean 18
_diffrn_measured_fraction_theta_full 0.996
_diffrn_measured_fraction_theta_max 0.996
_diffrn_measurement_device_type 'Bruker Nonius KappaCCD area-detector'
_diffrn_measurement_method '\w scans at fixed \c = 55\%'
_diffrn_radiation_monochromator graphite
_diffrn_radiation_source 'fine-focus sealed tube'
_diffrn_radiation_type MoK\a
_diffrn_radiation_wavelength 0.71073
_diffrn_reflns_av_R_equivalents 0.0165
_diffrn_reflns_av_sigmaI/netI 0.0284
_diffrn_reflns_limit_h_max 12
_diffrn_reflns_limit_h_min -12
_diffrn_reflns_limit_k_max 7
_diffrn_reflns_limit_k_min -7
_diffrn_reflns_limit_l_max 25
_diffrn_reflns_limit_l_min -26
_diffrn_reflns_number 5320
_diffrn_reflns_theta_full 27.46
_diffrn_reflns_theta_max 27.46
_diffrn_reflns_theta_min 2.05
_exptl_absorpt_coefficient_mu 0.124
_exptl_absorpt_correction_T_max 0.9903
_exptl_absorpt_correction_T_min 0.9642
_exptl_absorpt_correction_type multi-scan
_exptl_absorpt_process_details '(SCALEPACK; Otwinowski & Minor, 1997)'
_exptl_crystal_colour 'pale yellow'
_exptl_crystal_density_diffrn 1.563
_exptl_crystal_density_method 'not measured'
_exptl_crystal_description 'cut plate'
_exptl_crystal_F_000 600
_exptl_crystal_size_max 0.30
_exptl_crystal_size_mid 0.25
_exptl_crystal_size_min 0.08
_refine_diff_density_max 0.294
_refine_diff_density_min -0.272
_refine_ls_extinction_method none
_refine_ls_goodness_of_fit_ref 1.032
_refine_ls_hydrogen_treatment constr
_refine_ls_matrix_type full
_refine_ls_number_parameters 192
_refine_ls_number_reflns 2791
_refine_ls_number_restraints 0
_refine_ls_restrained_S_all 1.032
_refine_ls_R_factor_all 0.0523
_refine_ls_R_factor_gt 0.0412
_refine_ls_shift/su_max 0.000
_refine_ls_shift/su_mean 0.000
_refine_ls_structure_factor_coef Fsqd
_refine_ls_weighting_details 'calc w = 1/[\s^2^(Fo^2^)+(0.0656P)^2^+0.3636P] where P=(Fo^2^+2Fc^2^)/3'
_refine_ls_weighting_scheme calc
_refine_ls_wR_factor_gt 0.1066
_refine_ls_wR_factor_ref 0.1140
_reflns_number_gt 2280
_reflns_number_total 2791
_reflns_threshold_expression I>2\s(I)
_cod_data_source_file lh2412.cif
_cod_data_source_block I
_cod_original_sg_symbol_H-M 'P 21/c'
_cod_database_code 2214309
_cod_database_fobs_code 2214309

loop_
_symmetry_equiv_pos_as_xyz
'x, y, z'
'-x, y+1/2, -z+1/2'
'-x, -y, -z'
'x, -y-1/2, z-1/2'

loop_
_atom_site_type_symbol
_atom_site_label
_atom_site_fract_x
_atom_site_fract_y
_atom_site_fract_z
_atom_site_U_iso_or_equiv
_atom_site_adp_type
_atom_site_calc_flag
_atom_site_refinement_flags
_atom_site_occupancy
N N1 -0.10725(11) -0.29419(18) 0.39249(5) 0.0213(2) Uani d . 1
O O1 -0.06977(9) -0.40479(15) 0.44407(4) 0.0240(2) Uani d . 1
O O2 -0.20301(10) -0.35119(16) 0.35140(5) 0.0287(2) Uani d . 1
O O3 0.12549(9) -0.14652(14) 0.47955(4) 0.0217(2) Uani d . 1
H H3 0.0773 -0.2569 0.4824 0.033 Uiso calc R 1
O O4 0.13652(10) 0.48223(15) 0.34164(5) 0.0245(2) Uani d . 1
H H4 0.2018 0.5127 0.3708 0.037 Uiso calc R 1
O O5 0.30779(9) 0.43345(15) 0.44313(5) 0.0252(2) Uani d . 1
O O6 0.31031(9) 0.13490(15) 0.50629(4) 0.0209(2) Uani d . 1
C C1 -0.03792(12) -0.0967(2) 0.38146(6) 0.0194(3) Uani d . 1
C C2 0.07555(12) -0.0302(2) 0.42602(6) 0.0180(3) Uani d . 1
C C3 0.13804(12) 0.1685(2) 0.41310(6) 0.0186(3) Uani d . 1
C C4 0.08403(13) 0.2913(2) 0.35642(6) 0.0202(3) Uani d . 1
C C5 -0.02761(13) 0.2183(2) 0.31257(6) 0.0227(3) Uani d . 1
H H5 -0.0613 0.3018 0.2743 0.027 Uiso calc R 1
C C6 -0.08734(13) 0.0270(2) 0.32527(6) 0.0218(3) Uani d . 1
H H6 -0.1631 -0.0229 0.2958 0.026 Uiso calc R 1
C C7 0.25843(13) 0.2571(2) 0.45507(6) 0.0197(3) Uani d . 1
C C8 0.43003(13) 0.2209(2) 0.54614(6) 0.0220(3) Uani d . 1
H H8A 0.4099 0.3632 0.5654 0.026 Uiso calc R 1
H H8B 0.5027 0.2413 0.5177 0.026 Uiso calc R 1
C C9 0.47396(12) 0.0615(2) 0.60144(6) 0.0198(3) Uani d . 1
C C10 0.40299(13) -0.1265(2) 0.61159(6) 0.0232(3) Uani d . 1
H H10 0.3224 -0.1593 0.5828 0.028 Uiso calc R 1
C C11 0.44938(14) -0.2668(2) 0.66366(6) 0.0256(3) Uani d . 1
H H11 0.4000 -0.3949 0.6703 0.031 Uiso calc R 1
C C12 0.56721(14) -0.2217(2) 0.70606(6) 0.0245(3) Uani d . 1
H H12 0.5984 -0.3179 0.7416 0.029 Uiso calc R 1
C C13 0.63878(13) -0.0346(2) 0.69588(7) 0.0251(3) Uani d . 1
H H13 0.7198 -0.0026 0.7244 0.030 Uiso calc R 1
C C14 0.59223(13) 0.1064(2) 0.64395(6) 0.0246(3) Uani d . 1
H H14 0.6416 0.2345 0.6374 0.029 Uiso calc R 1

loop_
_atom_site_aniso_label
_atom_site_aniso_U_11
_atom_site_aniso_U_22
_atom_site_aniso_U_33
_atom_site_aniso_U_12
_atom_site_aniso_U_13
_atom_site_aniso_U_23
N1 0.0200(5) 0.0208(6) 0.0230(5) -0.0004(4) 0.0030(4) -0.0026(4)
O1 0.0264(5) 0.0213(5) 0.0240(5) -0.0030(4) 0.0022(4) 0.0032(4)
O2 0.0254(5) 0.0280(5) 0.0306(5) -0.0072(4) -0.0043(4) -0.0016(4)
O3 0.0225(5) 0.0179(5) 0.0237(4) -0.0032(4) -0.0009(4) 0.0039(4)
O4 0.0250(5) 0.0206(5) 0.0271(5) -0.0031(4) 0.0005(4) 0.0054(4)
O5 0.0258(5) 0.0209(5) 0.0282(5) -0.0054(4) 0.0004(4) 0.0037(4)
O6 0.0200(5) 0.0199(5) 0.0217(4) -0.0028(3) -0.0021(3) 0.0014(4)
C1 0.0193(6) 0.0175(6) 0.0217(6) 0.0001(5) 0.0043(5) -0.0019(5)
C2 0.0184(6) 0.0180(6) 0.0178(6) 0.0027(5) 0.0031(4) -0.0011(5)
C3 0.0178(6) 0.0186(6) 0.0197(6) 0.0001(5) 0.0030(5) -0.0006(5)
C4 0.0205(6) 0.0184(6) 0.0223(6) 0.0017(5) 0.0053(5) 0.0006(5)
C5 0.0229(6) 0.0237(7) 0.0210(6) 0.0022(5) 0.0010(5) 0.0025(5)
C6 0.0195(6) 0.0245(7) 0.0208(6) 0.0013(5) 0.0009(5) -0.0024(5)
C7 0.0205(6) 0.0189(6) 0.0201(6) 0.0014(5) 0.0040(5) -0.0003(5)
C8 0.0202(6) 0.0221(6) 0.0229(6) -0.0044(5) -0.0005(5) -0.0007(5)
C9 0.0188(6) 0.0220(7) 0.0189(6) -0.0005(5) 0.0031(5) -0.0023(5)
C10 0.0212(6) 0.0243(7) 0.0233(6) -0.0039(5) -0.0002(5) -0.0015(5)
C11 0.0274(7) 0.0232(7) 0.0257(7) -0.0043(5) 0.0017(5) 0.0007(5)
C12 0.0246(7) 0.0268(7) 0.0218(6) 0.0028(5) 0.0015(5) 0.0019(5)
C13 0.0182(6) 0.0334(8) 0.0232(6) -0.0016(5) 0.0001(5) -0.0013(5)
C14 0.0212(6) 0.0279(7) 0.0243(6) -0.0060(5) 0.0018(5) 0.0003(5)

loop_
_atom_type_symbol
_atom_type_description
_atom_type_scat_dispersion_real
_atom_type_scat_dispersion_imag
_atom_type_scat_source
C C .0033 .0016 'International Tables Vol C Tables 4.2.6.8 and 6.1.1.4'
H H .0000 .0000 'International Tables Vol C Tables 4.2.6.8 and 6.1.1.4'
N N .0061 .0033 'International Tables Vol C Tables 4.2.6.8 and 6.1.1.4'
O O .0106 .0060 'International Tables Vol C Tables 4.2.6.8 and 6.1.1.4'

loop_
_geom_angle_atom_site_label_1
_geom_angle_atom_site_label_2
_geom_angle_atom_site_label_3
_geom_angle
O2 N1 O1 121.36(11)
O2 N1 C1 119.24(11)
O1 N1 C1 119.40(10)
C2 O3 H3 109.5
C4 O4 H4 109.5
C7 O6 C8 115.57(10)
C6 C1 C2 121.62(12)
C6 C1 N1 117.47(11)
C2 C1 N1 120.91(11)
O3 C2 C1 122.74(11)
O3 C2 C3 119.06(11)
C1 C2 C3 118.20(11)
C4 C3 C2 118.69(11)
C4 C3 C7 117.21(11)
C2 C3 C7 124.10(11)
O4 C4 C5 116.47(11)
O4 C4 C3 122.01(11)
C5 C4 C3 121.52(12)
C6 C5 C4 119.52(12)
C6 C5 H5 120.2
C4 C5 H5 120.2
C5 C6 C1 120.44(12)
C5 C6 H6 119.8
C1 C6 H6 119.8
O5 C7 O6 121.84(11)
O5 C7 C3 122.14(11)
O6 C7 C3 116.02(11)
O6 C8 C9 107.98(10)
O6 C8 H8A 110.1
C9 C8 H8A 110.1
O6 C8 H8B 110.1
C9 C8 H8B 110.1
H8A C8 H8B 108.4
C10 C9 C14 119.01(12)
C10 C9 C8 123.25(11)
C14 C9 C8 117.73(11)
C9 C10 C11 120.26(12)
C9 C10 H10 119.9
C11 C10 H10 119.9
C12 C11 C10 120.66(13)
C12 C11 H11 119.7
C10 C11 H11 119.7
C13 C12 C11 119.27(12)
C13 C12 H12 120.4
C11 C12 H12 120.4
C12 C13 C14 120.13(12)
C12 C13 H13 119.9
C14 C13 H13 119.9
C13 C14 C9 120.67(13)
C13 C14 H14 119.7
C9 C14 H14 119.7

loop_
_geom_bond_atom_site_label_1
_geom_bond_atom_site_label_2
_geom_bond_distance
N1 O2 1.2308(14)
N1 O1 1.2563(14)
N1 C1 1.4329(16)
O3 C2 1.3339(15)
O3 H3 0.8400
O4 C4 1.3381(15)
O4 H4 0.8400
O5 C7 1.2303(16)
O6 C7 1.3253(15)
O6 C8 1.4507(15)
C1 C6 1.3977(18)
C1 C2 1.4109(17)
C2 C3 1.4147(18)
C3 C4 1.4144(17)
C3 C7 1.4809(17)
C4 C5 1.4026(18)
C5 C6 1.3614(19)
C5 H5 0.9500
C6 H6 0.9500
C8 C9 1.5051(18)
C8 H8A 0.9900
C8 H8B 0.9900
C9 C10 1.3879(18)
C9 C14 1.3929(17)
C10 C11 1.3897(19)
C10 H10 0.9500
C11 C12 1.3887(18)
C11 H11 0.9500
C12 C13 1.387(2)
C12 H12 0.9500
C13 C14 1.3904(19)
C13 H13 0.9500
C14 H14 0.9500

loop_
_geom_hbond_atom_site_label_D
_geom_hbond_atom_site_label_H
_geom_hbond_atom_site_label_A
_geom_hbond_site_symmetry_A
_geom_hbond_distance_DH
_geom_hbond_distance_HA
_geom_hbond_distance_DA
_geom_hbond_angle_DHA
O3 H3 O1 . 0.84 1.81 2.5478(12) 144.9
O3 H3 N1 . 0.84 2.42 2.8703(14) 114.4
O3 H3 O1 3_546 0.84 2.56 3.2469(13) 139.4
O4 H4 O5 . 0.84 1.75 2.5034(13) 147.9

loop_
_geom_torsion_atom_site_label_1
_geom_torsion_atom_site_label_2
_geom_torsion_atom_site_label_3
_geom_torsion_atom_site_label_4
_geom_torsion
O2 N1 C1 C6 2.73(17)
O1 N1 C1 C6 -176.75(11)
O2 N1 C1 C2 -177.50(11)
O1 N1 C1 C2 3.01(18)
C6 C1 C2 O3 -179.24(11)
N1 C1 C2 O3 1.01(19)
C6 C1 C2 C3 0.95(18)
N1 C1 C2 C3 -178.81(11)
O3 C2 C3 C4 -179.70(11)
C1 C2 C3 C4 0.12(17)
O3 C2 C3 C7 0.85(18)
C1 C2 C3 C7 -179.33(11)
C2 C3 C4 O4 178.95(11)
C7 C3 C4 O4 -1.57(18)
C2 C3 C4 C5 -1.20(19)
C7 C3 C4 C5 178.28(11)
O4 C4 C5 C6 -178.91(11)
C3 C4 C5 C6 1.2(2)
C4 C5 C6 C1 -0.14(19)
C2 C1 C6 C5 -0.95(19)
N1 C1 C6 C5 178.81(11)
C8 O6 C7 O5 -1.20(17)
C8 O6 C7 C3 178.63(10)
C4 C3 C7 O5 2.46(18)
C2 C3 C7 O5 -178.09(12)
C4 C3 C7 O6 -177.38(10)
C2 C3 C7 O6 2.08(18)
C7 O6 C8 C9 179.99(10)
O6 C8 C9 C10 -3.07(17)
O6 C8 C9 C14 176.59(11)
C14 C9 C10 C11 0.3(2)
C8 C9 C10 C11 179.95(12)
C9 C10 C11 C12 -0.2(2)
C10 C11 C12 C13 -0.1(2)
C11 C12 C13 C14 0.4(2)
C12 C13 C14 C9 -0.3(2)
C10 C9 C14 C13 -0.1(2)
C8 C9 C14 C13 -179.75(12)

loop_
_cod_related_entry_id
_cod_related_entry_database
_cod_related_entry_code
1 ChemSpider 21124133
